data_7704695
loop_
_publ_author_name
'Ksi\;a\.zek, Maria'
'Weselski, Marek'
'Dreczko, Agnieszka'
'Maliuzhenko, Vladyslav'
'Ka\'zmierczak, Marcin'
'To\/loczko, Aleksandra'
'Kusz, Joachim'
'Bronisz, Robert'

_publ_section_title
;
 Two ways of spin crossover in an iron(ii) coordination polymer associated
 with conformational changes of a bridging ligand.
;
_journal_issue 28
_journal_name_full 'Dalton transactions (Cambridge, England : 2003)'
_journal_page_first 9811
_journal_page_last 9819
_journal_paper_doi 10.1039/d0dt01696a
_journal_volume 49
_journal_year 2020
_chemical_formula_sum 'C40 H66 Cl2 Fe N20 O8'
_chemical_formula_weight 1081.87
_space_group_crystal_system triclinic
_space_group_IT_number 2
_space_group_name_Hall '-P 1'
_space_group_name_H-M_alt 'P -1'
_atom_sites_solution_hydrogens mixed
_audit_creation_method SHELXL-2018/3
_audit_update_record
;
2020-06-09 deposited with the CCDC.	2020-06-24 downloaded from the CCDC.
;
_cell_angle_alpha 84.628(2)
_cell_angle_beta 73.424(2)
_cell_angle_gamma 72.557(2)
_cell_formula_units_Z 1
_cell_length_a 10.4994(2)
_cell_length_b 12.2450(4)
_cell_length_c 12.1324(3)
_cell_measurement_reflns_used 7781
_cell_measurement_temperature 80(1)
_cell_measurement_theta_max 35.9240
_cell_measurement_theta_min 3.5010
_cell_volume 1426.18(7)
_computing_cell_refinement 'CrysAlisPro 1.171.38.41q (Rigaku OD, 2015)'
_computing_data_collection 'CrysAlisPro 1.171.38.41q (Rigaku OD, 2015)'
_computing_data_reduction 'CrysAlisPro 1.171.38.41q (Rigaku OD, 2015)'
_computing_structure_refinement 'SHELXL-2018/3 (Sheldrick, 2018)'
_computing_structure_solution 'SHELXS-2013 (Sheldrick, 2018)'
_diffrn_ambient_temperature 80(1)
_diffrn_detector_area_resol_mean 10.4498
_diffrn_measured_fraction_theta_full 0.997
_diffrn_measured_fraction_theta_max 0.997
_diffrn_measurement_device_type
;
SuperNova diffractometer (Agilent Technologies) with Atlas detector
;
_diffrn_measurement_method '\w scans'
_diffrn_radiation_type MoK\a
_diffrn_radiation_wavelength 0.71073
_diffrn_reflns_av_R_equivalents 0.0230
_diffrn_reflns_av_unetI/netI 0.0310
_diffrn_reflns_Laue_measured_fraction_full 0.997
_diffrn_reflns_Laue_measured_fraction_max 0.997
_diffrn_reflns_limit_h_max 13
_diffrn_reflns_limit_h_min -11
_diffrn_reflns_limit_k_max 15
_diffrn_reflns_limit_k_min -15
_diffrn_reflns_limit_l_max 15
_diffrn_reflns_limit_l_min -15
_diffrn_reflns_number 11877
_diffrn_reflns_point_group_measured_fraction_full 0.997
_diffrn_reflns_point_group_measured_fraction_max 0.997
_diffrn_reflns_theta_full 25.242
_diffrn_reflns_theta_max 26.370
_diffrn_reflns_theta_min 3.244
_diffrn_source 'micro-focus sealed X-ray tube'
_exptl_absorpt_coefficient_mu 0.421
_exptl_absorpt_correction_T_max 1.00000
_exptl_absorpt_correction_T_min 0.90744
_exptl_absorpt_correction_type multi-scan
_exptl_absorpt_process_details
;
CrysAlisPro 1.171.38.41q (Rigaku Oxford Diffraction, 2015)
Empirical absorption correction using spherical harmonics,
 implemented in SCALE3 ABSPACK scaling algorithm.
;
_exptl_crystal_colour 'light violet'
_exptl_crystal_density_diffrn 1.260
_exptl_crystal_description polyhedron
_exptl_crystal_F_000 570
_exptl_crystal_size_max 0.400
_exptl_crystal_size_mid 0.310
_exptl_crystal_size_min 0.090
_refine_diff_density_max 1.793
_refine_diff_density_min -1.143
_refine_diff_density_rms 0.150
_refine_ls_extinction_method none
_refine_ls_goodness_of_fit_ref 1.606
_refine_ls_hydrogen_treatment constr
_refine_ls_matrix_type fullcycle
_refine_ls_number_parameters 422
_refine_ls_number_reflns 5813
_refine_ls_number_restraints 130
_refine_ls_restrained_S_all 1.776
_refine_ls_R_factor_all 0.1148
_refine_ls_R_factor_gt 0.1064
_refine_ls_shift/su_max 0.009
_refine_ls_shift/su_mean 0.002
_refine_ls_structure_factor_coef Fsqd
_refine_ls_weighting_details 'w=1/[\s^2^(Fo^2^)+(0.2000P)^2^] where P=(Fo^2^+2Fc^2^)/3'
_refine_ls_weighting_scheme calc
_refine_ls_wR_factor_gt 0.3319
_refine_ls_wR_factor_ref 0.3481
_reflns_Friedel_coverage 0.000
_reflns_number_gt 5086
_reflns_number_total 5813
_reflns_threshold_expression 'I > 2\s(I)'
_cod_data_source_file d0dt01696a2.cif
_cod_data_source_block rb19_138_17b_80K
_cod_depositor_comments 'Adding full bibliography for 7704692--7704699.cif.'
_cod_database_code 7704695
_shelx_shelxl_version_number 2018/3
_shelx_space_group_comment
;
The symmetry employed for this shelxl refinement is uniquely defined
by the following loop, which should always be used as a source of
symmetry information in preference to the above space-group names.
They are only intended as comments.
;
_shelx_estimated_absorpt_t_min 0.850
_shelx_estimated_absorpt_t_max 0.963

loop_
_space_group_symop_operation_xyz
'x, y, z'
'-x, -y, -z'

loop_
_atom_site_label
_atom_site_type_symbol
_atom_site_fract_x
_atom_site_fract_y
_atom_site_fract_z
_atom_site_U_iso_or_equiv
_atom_site_adp_type
_atom_site_occupancy
_atom_site_site_symmetry_order
_atom_site_calc_flag
_atom_site_refinement_flags_posn
_atom_site_refinement_flags_adp
_atom_site_refinement_flags_occupancy
_atom_site_disorder_assembly
_atom_site_disorder_group
Fe Fe 0.500000 0.500000 0.500000 0.02096(16) Uani 1 2 d S . P . .
N1A N 0.4633(3) 0.4300(3) 0.3736(3) 0.0259(6) Uani 1 1 d . . . . .
N2A N 0.5360(4) 0.3245(3) 0.3399(3) 0.0347(7) Uani 1 1 d . . . . .
N3A N 0.5090(4) 0.3105(3) 0.2415(3) 0.0349(7) Uani 1 1 d . . . . .
C1A C 0.4190(4) 0.4047(3) 0.2115(3) 0.0281(7) Uani 1 1 d . . . . .
C2A C 0.3902(3) 0.4813(3) 0.2972(3) 0.0251(7) Uani 1 1 d . . . . .
H2A H 0.329778 0.557019 0.302292 0.030 Uiso 1 1 calc R U . . .
C3A C 0.3754(4) 0.4189(4) 0.1033(3) 0.0327(8) Uani 1 1 d . . . . .
H3A1 H 0.288697 0.482540 0.112982 0.039 Uiso 1 1 calc R U . . .
H3A2 H 0.354716 0.348238 0.089951 0.039 Uiso 1 1 calc R U . . .
C4A C 0.4854(4) 0.4438(3) -0.0042(3) 0.0310(8) Uani 1 1 d . . . . .
H4A1 H 0.572720 0.380867 -0.013742 0.037 Uiso 1 1 calc R U . . .
H4A2 H 0.452450 0.445798 -0.073334 0.037 Uiso 1 1 calc R U . . .
C5A C 0.5747(5) 0.1995(4) 0.1843(5) 0.0537(13) Uani 0.343(10) 1 d D . P A 1
H5A1 H 0.605121 0.213859 0.100567 0.064 Uiso 0.343(10) 1 calc R U P A 1
H5A2 H 0.503080 0.158851 0.197000 0.064 Uiso 0.343(10) 1 calc R U P A 1
C6A C 0.6972(16) 0.1201(13) 0.2201(16) 0.079(3) Uani 0.343(10) 1 d D . P A 1
H6A1 H 0.731419 0.049239 0.175826 0.119 Uiso 0.343(10) 1 calc R U P A 1
H6A2 H 0.771153 0.157329 0.205475 0.119 Uiso 0.343(10) 1 calc R U P A 1
H6A3 H 0.668695 0.102096 0.302303 0.119 Uiso 0.343(10) 1 calc R U P A 1
C7A C 0.5747(5) 0.1995(4) 0.1843(5) 0.0537(13) Uani 0.657(10) 1 d D . P A 2
H7A1 H 0.531180 0.195201 0.122987 0.064 Uiso 0.657(10) 1 calc R U P A 2
H7A2 H 0.561204 0.137216 0.240615 0.064 Uiso 0.657(10) 1 calc R U P A 2
C8A C 0.7277(6) 0.1848(7) 0.1329(9) 0.079(3) Uani 0.657(10) 1 d D . P A 2
H8A1 H 0.771369 0.110498 0.094670 0.119 Uiso 0.657(10) 1 calc R U P A 2
H8A2 H 0.740575 0.246123 0.076577 0.119 Uiso 0.657(10) 1 calc R U P A 2
H8A3 H 0.770530 0.188272 0.193934 0.119 Uiso 0.657(10) 1 calc R U P A 2
N1B N 0.3093(3) 0.5104(3) 0.6011(3) 0.0265(6) Uani 1 1 d . . . . .
N2B N 0.2033(3) 0.5157(4) 0.5629(3) 0.0506(11) Uani 1 1 d . . . . .
N3B N 0.0925(4) 0.5309(5) 0.6570(3) 0.0599(13) Uani 1 1 d . . . . .
C1B C 0.1262(4) 0.5349(4) 0.7542(4) 0.0405(10) Uani 1 1 d . . . . .
C2B C 0.2659(4) 0.5230(3) 0.7182(3) 0.0313(8) Uani 1 1 d . . . . .
H2B H 0.322939 0.523473 0.766381 0.038 Uiso 1 1 calc R U . . .
C3B C 0.0285(4) 0.5505(4) 0.8720(4) 0.0461(11) Uani 1 1 d D . . B -3
H3B1 H -0.059465 0.607178 0.867816 0.055 Uiso 1 1 d R U . C -3
H3B2 H -0.007471 0.482748 0.892005 0.055 Uiso 0.5 1 d R U P D -3
H3B3 H 0.066351 0.579262 0.923368 0.055 Uiso 0.5 1 d R U P E -3
C4B C 0.0100(9) 0.4351(5) 0.9153(7) 0.042(2) Uani 0.5 1 d D . P B -3
H4B1 H 0.100614 0.381153 0.918019 0.050 Uiso 0.5 1 calc R U P F -3
H4B2 H -0.026625 0.403938 0.862411 0.050 Uiso 0.5 1 calc R U P G -3
C5B C -0.0908(8) 0.4476(9) 1.0354(8) 0.043(2) Uani 0.5 1 d . . P B -3
H5B1 H -0.173077 0.513655 1.036747 0.051 Uiso 0.5 1 d R U P H -3
H5B2 H -0.121442 0.377125 1.052020 0.051 Uiso 0.5 1 d R U P I -3
C6B C -0.0497(5) 0.5537(6) 0.6425(5) 0.0651(16) Uani 1 1 d D . . . .
H6B1 H -0.048267 0.496313 0.589430 0.078 Uiso 1 1 calc R U . . .
H6B2 H -0.113901 0.543929 0.717802 0.078 Uiso 1 1 calc R U . . .
C7B C -0.1035(7) 0.6703(6) 0.5967(7) 0.087(2) Uani 1 1 d D . . . .
H7B1 H -0.196738 0.680029 0.589111 0.130 Uiso 1 1 calc R U . . .
H7B2 H -0.107461 0.727703 0.649690 0.130 Uiso 1 1 calc R U . . .
H7B3 H -0.041779 0.680052 0.521223 0.130 Uiso 1 1 calc R U . . .
N1C N 0.5737(3) 0.3451(2) 0.5666(3) 0.0251(6) Uani 1 1 d . . . . .
N2C N 0.5140(3) 0.3149(3) 0.6709(3) 0.0362(8) Uani 1 1 d . . . . .
N3C N 0.5949(4) 0.2141(3) 0.6933(3) 0.0429(9) Uani 1 1 d D . . . .
C1C C 0.7089(4) 0.1774(4) 0.6042(4) 0.0397(9) Uani 1 1 d . . . . .
C2C C 0.6946(4) 0.2627(3) 0.5245(3) 0.0341(8) Uani 1 1 d . . . . .
H2C H 0.758532 0.264521 0.451392 0.041 Uiso 1 1 calc R U . . .
C3C C 0.8222(5) 0.0678(4) 0.6062(5) 0.0511(12) Uani 1 1 d . . . . .
H3C1 H 0.784346 0.001929 0.611826 0.061 Uiso 1 1 calc R U . . .
H3C2 H 0.855722 0.066447 0.674851 0.061 Uiso 1 1 calc R U . . .
C4C C 0.9421(5) 0.0564(4) 0.4993(5) 0.0515(12) Uani 1 1 d . . . . .
H4C1 H 0.980361 0.121988 0.494025 0.062 Uiso 1 1 calc R U . . .
H4C2 H 0.908357 0.058443 0.430635 0.062 Uiso 1 1 calc R U . . .
C5C C 0.5590(7) 0.1619(5) 0.8103(5) 0.0188(12) Uiso 0.3 1 d D . P J 11
H5C1 H 0.507106 0.222214 0.868582 0.023 Uiso 0.3 1 calc R U P K 11
H5C2 H 0.644261 0.115994 0.831013 0.023 Uiso 0.3 1 calc R U P L 11
C6C C 0.469(2) 0.0851(18) 0.805(2) 0.069(4) Uiso 0.3 1 d D . P J 11
H6C1 H 0.442865 0.048738 0.879741 0.104 Uiso 0.3 1 calc R U P M 11
H6C2 H 0.385379 0.131652 0.783837 0.104 Uiso 0.3 1 calc R U P N 11
H6C3 H 0.521850 0.025961 0.746456 0.104 Uiso 0.3 1 calc R U P O 11
C5C1 C 0.5590(7) 0.1619(5) 0.8103(5) 0.0188(12) Uiso 0.2 1 d D . P J 12
H5C3 H 0.479959 0.215701 0.862928 0.023 Uiso 0.2 1 calc R U P P 12
H5C4 H 0.639320 0.140408 0.843287 0.023 Uiso 0.2 1 calc R U P Q 12
C9C C 0.520(2) 0.0548(13) 0.7904(18) 0.030(4) Uiso 0.2 1 d D . P J 12
H9C1 H 0.494972 0.015343 0.863997 0.044 Uiso 0.2 1 calc R U P R 12
H9C2 H 0.441079 0.077890 0.757118 0.044 Uiso 0.2 1 calc R U P S 12
H9C3 H 0.599389 0.003095 0.737607 0.044 Uiso 0.2 1 calc R U P T 12
C7C C 0.5398(17) 0.1270(11) 0.7720(12) 0.097(5) Uiso 0.3 1 d D . P J 13
H7C1 H 0.615128 0.075622 0.802367 0.116 Uiso 0.3 1 calc R U P U 13
H7C2 H 0.510582 0.079750 0.727511 0.116 Uiso 0.3 1 calc R U P V 13
C8C C 0.4169(19) 0.1810(18) 0.8731(16) 0.069(4) Uiso 0.3 1 d D . P J 13
H8C1 H 0.385187 0.120487 0.921584 0.104 Uiso 0.3 1 calc R U P W 13
H8C2 H 0.445699 0.226457 0.918602 0.104 Uiso 0.3 1 calc R U P X 13
H8C3 H 0.341114 0.230586 0.843719 0.104 Uiso 0.3 1 calc R U P Y 13
C7C1 C 0.5398(17) 0.1270(11) 0.7720(12) 0.097(5) Uiso 0.2 1 d D . P J 14
H7C3 H 0.439141 0.140777 0.783225 0.116 Uiso 0.2 1 calc R U P Z 14
H7C4 H 0.590187 0.047758 0.745128 0.116 Uiso 0.2 1 calc R U P A 14
C10C C 0.571(3) 0.152(3) 0.877(2) 0.067(8) Uiso 0.2 1 d D . P J 14
H10A H 0.541285 0.101573 0.939587 0.101 Uiso 0.2 1 calc R U P B 14
H10B H 0.671456 0.140320 0.861125 0.101 Uiso 0.2 1 calc R U P C 14
H10C H 0.522217 0.232226 0.898767 0.101 Uiso 0.2 1 calc R U P D 14
Cl1 Cl 0.2035(3) 0.13554(17) 1.0830(3) 0.0585(11) Uani 0.441(5) 1 d D . P E 6
O11 O 0.2213(9) 0.2103(5) 0.9905(4) 0.123(6) Uani 0.441(5) 1 d D . P E 6
O21 O 0.2784(7) 0.1473(6) 1.1565(6) 0.106(5) Uani 0.441(5) 1 d D . P E 6
O31 O 0.0640(3) 0.1605(5) 1.1418(7) 0.113(5) Uani 0.441(5) 1 d D . P E 6
O41 O 0.2505(6) 0.0239(3) 1.0435(6) 0.072(3) Uani 0.441(5) 1 d D . P E 6
Cl4 Cl 0.175(3) 0.179(2) 1.183(4) 0.058 Uani 0.059(3) 1 d D . P E -7
O14 O 0.115(9) 0.294(2) 1.185(9) 0.20(11) Uiso 0.059(3) 1 d D . P E -7
O24 O 0.284(6) 0.150(8) 1.235(7) 0.113 Uani 0.059(3) 1 d D . P E -7
O34 O 0.075(6) 0.126(7) 1.247(7) 0.113 Uani 0.059(3) 1 d D . P E -7
O44 O 0.227(9) 0.120(7) 1.080(5) 0.113 Uani 0.059(3) 1 d D . P E -7
Cl2 Cl -0.0683(5) 0.2416(4) 0.8402(6) 0.074(2) Uani 0.25 1 d D . P F 8
O12 O -0.1546(14) 0.2828(11) 0.7737(13) 0.092(5) Uani 0.25 1 d D . P F 8
O22 O -0.0365(17) 0.1219(7) 0.8569(15) 0.091(6) Uiso 0.25 1 d D . P F 8
O32 O -0.1296(13) 0.2940(11) 0.9496(9) 0.092(5) Uani 0.25 1 d D . P F 8
O42 O 0.0624(9) 0.2593(10) 0.8153(14) 0.072 Uani 0.25 1 d D . P F 8
Cl3 Cl -0.0801(12) 0.2283(8) 0.8282(15) 0.074 Uani 0.1 1 d D . P G 9
O13 O -0.142(3) 0.3037(19) 0.758(2) 0.092 Uani 0.1 1 d D . P G 9
O23 O 0.015(2) 0.1314(18) 0.766(3) 0.092 Uani 0.1 1 d D . P G 9
O33 O -0.183(2) 0.185(2) 0.906(2) 0.092 Uani 0.1 1 d D . P G 9
O43 O -0.013(3) 0.257(2) 0.899(2) 0.072 Uani 0.1 1 d D . P G 9
Cl5 Cl -0.0905(8) 0.2022(6) 0.8230(10) 0.074 Uani 0.15 1 d D . P H 10
O15 O -0.098(2) 0.2938(14) 0.7526(18) 0.092 Uani 0.15 1 d D . P H 10
O25 O -0.1782(19) 0.1406(14) 0.805(2) 0.092 Uani 0.15 1 d D . P H 10
O35 O -0.1527(19) 0.2406(17) 0.9379(12) 0.092 Uani 0.15 1 d D . P H 10
O45 O 0.0250(15) 0.1161(12) 0.837(2) 0.072 Uani 0.15 1 d D . P H 10
N1 N 0.4081(19) 0.0626(17) 0.3944(13) 0.157(8) Uiso 0.534(15) 1 d D . P I 12
C1 C 0.362(2) 0.1085(16) 0.4817(13) 0.121(7) Uiso 0.534(15) 1 d D . P I 12
C2 C 0.2966(18) 0.1719(12) 0.5931(12) 0.125(9) Uani 0.534(15) 1 d D . P I 12
H2D H 0.301419 0.249355 0.564382 0.188 Uiso 0.534(15) 1 d R U P I 12
H2E H 0.364539 0.138636 0.636376 0.188 Uiso 0.534(15) 1 d R U P I 12
H2F H 0.204256 0.175621 0.642936 0.188 Uiso 0.534(15) 1 d R U P I 12
N2 N 0.274(2) 0.0199(16) 0.6155(18) 0.157 Uiso 0.466(10) 1 d D . P I 13
C3 C 0.330(2) 0.0823(17) 0.5611(19) 0.121 Uiso 0.466(10) 1 d D . P I 13
C4 C 0.404(2) 0.1633(14) 0.4907(15) 0.096(6) Uani 0.466(10) 1 d D . P I 13
H4A H 0.321497 0.222878 0.526462 0.145 Uiso 0.466(10) 1 d R U P I 13
H4B H 0.442003 0.187627 0.411613 0.145 Uiso 0.466(10) 1 d R U P I 13
H4C H 0.472925 0.150758 0.532958 0.145 Uiso 0.466(10) 1 d R U P I 13

loop_
_atom_site_aniso_label
_atom_site_aniso_U_11
_atom_site_aniso_U_22
_atom_site_aniso_U_33
_atom_site_aniso_U_23
_atom_site_aniso_U_13
_atom_site_aniso_U_12
Fe 0.0138(3) 0.0262(3) 0.0161(3) -0.0005(2) -0.0009(2) 0.0012(2)
N1A 0.0179(14) 0.0315(15) 0.0223(15) 0.0001(11) -0.0006(11) -0.0029(11)
N2A 0.044(2) 0.0288(16) 0.0316(18) -0.0004(13) -0.0155(16) -0.0053(14)
N3A 0.0435(19) 0.0316(16) 0.0300(18) -0.0056(13) -0.0085(15) -0.0111(14)
C1A 0.0259(18) 0.0366(19) 0.0254(19) 0.0005(14) -0.0047(14) -0.0165(15)
C2A 0.0152(15) 0.0362(18) 0.0208(17) 0.0030(14) -0.0033(13) -0.0052(14)
C3A 0.0293(19) 0.048(2) 0.026(2) -0.0009(16) -0.0073(15) -0.0185(17)
C4A 0.0278(19) 0.044(2) 0.0251(19) -0.0038(15) -0.0061(15) -0.0154(16)
C5A 0.069(3) 0.032(2) 0.061(3) -0.015(2) -0.028(3) -0.002(2)
C6A 0.100(7) 0.048(4) 0.069(6) -0.034(4) -0.023(5) 0.020(4)
C7A 0.069(3) 0.032(2) 0.061(3) -0.015(2) -0.028(3) -0.002(2)
C8A 0.100(7) 0.048(4) 0.069(6) -0.034(4) -0.023(5) 0.020(4)
N1B 0.0151(14) 0.0347(16) 0.0220(15) 0.0026(12) -0.0018(11) 0.0004(12)
N2B 0.0163(16) 0.102(3) 0.0263(19) 0.0027(19) -0.0024(14) -0.0099(19)
N3B 0.0186(17) 0.123(4) 0.028(2) 0.004(2) 0.0013(15) -0.014(2)
C1B 0.0215(19) 0.058(3) 0.026(2) 0.0062(18) 0.0004(16) 0.0023(17)
C2B 0.0195(17) 0.044(2) 0.0205(18) 0.0000(14) 0.0000(14) 0.0008(15)
C3B 0.025(2) 0.071(3) 0.026(2) 0.007(2) 0.0010(17) 0.0006(19)
C4B 0.042(5) 0.060(5) 0.024(4) -0.008(4) 0.004(4) -0.027(4)
C5B 0.025(4) 0.070(6) 0.030(4) -0.005(4) 0.001(3) -0.017(4)
C6B 0.030(2) 0.116(5) 0.040(3) 0.003(3) -0.007(2) -0.011(3)
C7B 0.046(3) 0.092(5) 0.123(7) -0.029(4) -0.048(4) 0.012(3)
N1C 0.0220(14) 0.0275(14) 0.0195(14) 0.0001(11) -0.0028(11) -0.0007(11)
N2C 0.0301(17) 0.0334(17) 0.0315(19) 0.0061(13) 0.0025(14) -0.0017(14)
N3C 0.0302(18) 0.0378(19) 0.043(2) 0.0134(15) -0.0013(16) 0.0037(14)
C1C 0.034(2) 0.034(2) 0.038(2) 0.0038(16) -0.0041(18) 0.0026(17)
C2C 0.0268(19) 0.037(2) 0.0255(19) -0.0011(15) -0.0052(15) 0.0076(16)
C3C 0.044(3) 0.038(2) 0.052(3) 0.006(2) -0.007(2) 0.010(2)
C4C 0.042(3) 0.043(3) 0.049(3) 0.002(2) -0.011(2) 0.016(2)
Cl1 0.0537(17) 0.0216(12) 0.110(3) 0.0162(12) -0.0393(17) -0.0139(10)
O11 0.162(12) 0.042(5) 0.103(10) 0.030(6) 0.010(9) 0.008(6)
O21 0.107(9) 0.086(8) 0.175(14) 0.025(8) -0.089(9) -0.059(7)
O31 0.047(5) 0.066(6) 0.218(16) 0.037(8) -0.016(7) -0.033(5)
O41 0.076(6) 0.030(4) 0.118(9) 0.011(4) -0.051(6) -0.007(4)
Cl4 0.054 0.022 0.110 0.016 -0.039 -0.014
O24 0.047 0.066 0.218 0.037 -0.016 -0.033
O34 0.047 0.066 0.218 0.037 -0.016 -0.033
O44 0.047 0.066 0.218 0.037 -0.016 -0.033
Cl2 0.055(3) 0.036(2) 0.161(7) -0.009(3) -0.072(4) -0.013(2)
O12 0.062(7) 0.037(5) 0.197(17) 0.005(7) -0.076(9) -0.008(5)
O32 0.062(7) 0.037(5) 0.197(17) 0.005(7) -0.076(9) -0.008(5)
O42 0.076 0.030 0.118 0.011 -0.051 -0.007
Cl3 0.055 0.036 0.161 -0.009 -0.072 -0.013
O13 0.062 0.037 0.197 0.005 -0.076 -0.008
O23 0.062 0.037 0.197 0.005 -0.076 -0.008
O33 0.062 0.037 0.197 0.005 -0.076 -0.008
O43 0.076 0.030 0.118 0.011 -0.051 -0.007
Cl5 0.055 0.036 0.161 -0.009 -0.072 -0.013
O15 0.062 0.037 0.197 0.005 -0.076 -0.008
O25 0.062 0.037 0.197 0.005 -0.076 -0.008
O35 0.062 0.037 0.197 0.005 -0.076 -0.008
O45 0.076 0.030 0.118 0.011 -0.051 -0.007
C2 0.161(16) 0.088(10) 0.093(11) -0.033(8) -0.087(11) 0.075(10)
C4 0.123(14) 0.105(13) 0.085(12) 0.019(9) -0.027(10) -0.075(11)

loop_
_atom_type_symbol
_atom_type_description
_atom_type_scat_dispersion_real
_atom_type_scat_dispersion_imag
_atom_type_scat_source
C C 0.0033 0.0016 'International Tables Vol C Tables 4.2.6.8 and 6.1.1.4'
H H 0.0000 0.0000 'International Tables Vol C Tables 4.2.6.8 and 6.1.1.4'
N N 0.0061 0.0033 'International Tables Vol C Tables 4.2.6.8 and 6.1.1.4'
Fe Fe 0.3463 0.8444 'International Tables Vol C Tables 4.2.6.8 and 6.1.1.4'
Cl Cl 0.1484 0.1585 'International Tables Vol C Tables 4.2.6.8 and 6.1.1.4'
O O 0.0106 0.0060 'International Tables Vol C Tables 4.2.6.8 and 6.1.1.4'

loop_
_geom_angle_atom_site_label_1
_geom_angle_atom_site_label_2
_geom_angle_atom_site_label_3
_geom_angle
_geom_angle_site_symmetry_1
_geom_angle_site_symmetry_3
_geom_angle_publ_flag
N1B Fe N1B 180.0 . 2_666 ?
N1B Fe N1A 88.64(9) . 2_666 ?
N1B Fe N1A 91.36(9) 2_666 2_666 ?
N1B Fe N1A 91.36(9) . . ?
N1B Fe N1A 88.64(9) 2_666 . ?
N1A Fe N1A 180.0 2_666 . ?
N1B Fe N1C 90.45(9) . . ?
N1B Fe N1C 89.55(9) 2_666 . ?
N1A Fe N1C 88.42(9) 2_666 . ?
N1A Fe N1C 91.58(9) . . ?
N1B Fe N1C 89.55(9) . 2_666 ?
N1B Fe N1C 90.45(9) 2_666 2_666 ?
N1A Fe N1C 91.58(9) 2_666 2_666 ?
N1A Fe N1C 88.42(9) . 2_666 ?
N1C Fe N1C 180.0 . 2_666 ?
N2A N1A C2A 109.6(3) . . ?
N2A N1A Fe 119.9(2) . . ?
C2A N1A Fe 129.2(3) . . ?
N1A N2A N3A 106.0(3) . . ?
N2A N3A C1A 112.2(3) . . ?
N2A N3A C7A 118.3(4) . . ?
C1A N3A C7A 129.5(4) . . ?
N2A N3A C5A 118.3(4) . . ?
C1A N3A C5A 129.5(4) . . ?
N3A C1A C2A 104.0(3) . . ?
N3A C1A C3A 125.2(4) . . ?
C2A C1A C3A 130.6(4) . . ?
N1A C2A C1A 108.2(3) . . ?
N1A C2A H2A 125.9 . . ?
C1A C2A H2A 125.9 . . ?
C1A C3A C4A 113.8(3) . . ?
C1A C3A H3A1 108.8 . . ?
C4A C3A H3A1 108.8 . . ?
C1A C3A H3A2 108.8 . . ?
C4A C3A H3A2 108.8 . . ?
H3A1 C3A H3A2 107.7 . . ?
C4A C4A C3A 112.5(4) 2_665 . ?
C4A C4A H4A1 109.1 2_665 . ?
C3A C4A H4A1 109.1 . . ?
C4A C4A H4A2 109.1 2_665 . ?
C3A C4A H4A2 109.1 . . ?
H4A1 C4A H4A2 107.8 . . ?
N3A C5A C6A 117.5(7) . . ?
N3A C5A H5A1 107.9 . . ?
C6A C5A H5A1 107.9 . . ?
N3A C5A H5A2 107.9 . . ?
C6A C5A H5A2 107.9 . . ?
H5A1 C5A H5A2 107.2 . . ?
C5A C6A H6A1 109.5 . . ?
C5A C6A H6A2 109.5 . . ?
H6A1 C6A H6A2 109.5 . . ?
C5A C6A H6A3 109.5 . . ?
H6A1 C6A H6A3 109.5 . . ?
H6A2 C6A H6A3 109.5 . . ?
N3A C7A C8A 109.6(4) . . ?
N3A C7A H7A1 109.7 . . ?
C8A C7A H7A1 109.7 . . ?
N3A C7A H7A2 109.7 . . ?
C8A C7A H7A2 109.7 . . ?
H7A1 C7A H7A2 108.2 . . ?
C7A C8A H8A1 109.5 . . ?
C7A C8A H8A2 109.5 . . ?
H8A1 C8A H8A2 109.5 . . ?
C7A C8A H8A3 109.5 . . ?
H8A1 C8A H8A3 109.5 . . ?
H8A2 C8A H8A3 109.5 . . ?
N2B N1B C2B 109.3(3) . . ?
N2B N1B Fe 124.1(3) . . ?
C2B N1B Fe 126.4(3) . . ?
N1B N2B N3B 105.8(3) . . ?
C1B N3B N2B 112.6(4) . . ?
C1B N3B C6B 127.3(4) . . ?
N2B N3B C6B 119.7(4) . . ?
N3B C1B C2B 103.8(4) . . ?
N3B C1B C3B 125.8(4) . . ?
C2B C1B C3B 130.5(4) . . ?
N1B C2B C1B 108.5(4) . . ?
N1B C2B H2B 125.7 . . ?
C1B C2B H2B 125.7 . . ?
C1B C3B C4B 107.9(5) . . ?
C1B C3B H3B1 108.7 . . ?
C4B C3B H3B1 112.6 . . ?
C1B C3B H3B2 108.8 . . ?
C4B C3B H3B2 16.4 . . ?
H3B1 C3B H3B2 97.5 . . ?
C1B C3B H3B3 110.3 . . ?
C4B C3B H3B3 109.0 . . ?
H3B1 C3B H3B3 108.3 . . ?
H3B2 C3B H3B3 122.0 . . ?
C3B C4B C5B 109.5(6) . . ?
C3B C4B H3B2 26.8 . . ?
C5B C4B H3B2 104.5 . . ?
C3B C4B H4B1 109.8 . . ?
C5B C4B H4B1 109.8 . . ?
H3B2 C4B H4B1 133.6 . . ?
C3B C4B H4B2 109.8 . . ?
C5B C4B H4B2 109.8 . . ?
H3B2 C4B H4B2 87.9 . . ?
H4B1 C4B H4B2 108.2 . . ?
C4B C5B H5B1 109.8 . . ?
C4B C5B H5B2 107.4 . . ?
H5B1 C5B H5B2 108.3 . . ?
C7B C6B N3B 113.3(5) . . ?
C7B C6B H6B1 108.9 . . ?
N3B C6B H6B1 108.9 . . ?
C7B C6B H6B2 108.9 . . ?
N3B C6B H6B2 108.9 . . ?
H6B1 C6B H6B2 107.7 . . ?
C6B C7B H7B1 109.5 . . ?
C6B C7B H7B2 109.5 . . ?
H7B1 C7B H7B2 109.5 . . ?
C6B C7B H7B3 109.5 . . ?
H7B1 C7B H7B3 109.5 . . ?
H7B2 C7B H7B3 109.5 . . ?
N2C N1C C2C 108.7(3) . . ?
N2C N1C Fe 121.7(2) . . ?
C2C N1C Fe 129.0(3) . . ?
N1C N2C N3C 106.9(3) . . ?
N2C N3C C1C 111.7(3) . . ?
N2C N3C C5C1 119.2(4) . . ?
C1C N3C C5C1 128.9(4) . . ?
N2C N3C C5C 119.2(4) . . ?
C1C N3C C5C 128.9(4) . . ?
N2C N3C C7C1 122.8(7) . . ?
C1C N3C C7C1 118.8(7) . . ?
N2C N3C C7C 122.8(7) . . ?
C1C N3C C7C 118.8(7) . . ?
N3C C1C C2C 103.9(3) . . ?
N3C C1C C3C 123.8(4) . . ?
C2C C1C C3C 132.2(4) . . ?
N1C C2C C1C 108.7(4) . . ?
N1C C2C H2C 125.6 . . ?
C1C C2C H2C 125.6 . . ?
C1C C3C C4C 111.4(4) . . ?
C1C C3C H3C1 109.3 . . ?
C4C C3C H3C1 109.3 . . ?
C1C C3C H3C2 109.3 . . ?
C4C C3C H3C2 109.3 . . ?
H3C1 C3C H3C2 108.0 . . ?
C3C C4C C4C 111.5(5) . 2_756 ?
C3C C4C H4C1 109.3 . . ?
C4C C4C H4C1 109.3 2_756 . ?
C3C C4C H4C2 109.3 . . ?
C4C C4C H4C2 109.3 2_756 . ?
H4C1 C4C H4C2 108.0 . . ?
N3C C5C C6C 106.4(10) . . ?
N3C C5C H5C1 110.4 . . ?
C6C C5C H5C1 110.4 . . ?
N3C C5C H5C2 110.4 . . ?
C6C C5C H5C2 110.4 . . ?
H5C1 C5C H5C2 108.6 . . ?
C5C C6C H6C1 109.5 . . ?
C5C C6C H6C2 109.5 . . ?
H6C1 C6C H6C2 109.5 . . ?
C5C C6C H6C3 109.5 . . ?
H6C1 C6C H6C3 109.5 . . ?
H6C2 C6C H6C3 109.5 . . ?
N3C C5C1 C9C 104.5(9) . . ?
N3C C5C1 H5C3 110.9 . . ?
C9C C5C1 H5C3 110.9 . . ?
N3C C5C1 H5C4 110.9 . . ?
C9C C5C1 H5C4 110.9 . . ?
H5C3 C5C1 H5C4 108.9 . . ?
C5C1 C9C H9C1 109.5 . . ?
C5C1 C9C H9C2 109.5 . . ?
H9C1 C9C H9C2 109.5 . . ?
C5C1 C9C H9C3 109.5 . . ?
H9C1 C9C H9C3 109.5 . . ?
H9C2 C9C H9C3 109.5 . . ?
N3C C7C C8C 112.9(12) . . ?
N3C C7C H7C1 109.0 . . ?
C8C C7C H7C1 109.0 . . ?
N3C C7C H7C2 109.0 . . ?
C8C C7C H7C2 109.0 . . ?
H7C1 C7C H7C2 107.8 . . ?
C7C C8C H8C1 109.5 . . ?
C7C C8C H8C2 109.5 . . ?
H8C1 C8C H8C2 109.5 . . ?
C7C C8C H8C3 109.5 . . ?
H8C1 C8C H8C3 109.5 . . ?
H8C2 C8C H8C3 109.5 . . ?
C10C C7C1 N3C 98.1(16) . . ?
C10C C7C1 H7C3 112.2 . . ?
N3C C7C1 H7C3 112.2 . . ?
C10C C7C1 H7C4 112.2 . . ?
N3C C7C1 H7C4 112.2 . . ?
H7C3 C7C1 H7C4 109.8 . . ?
C7C1 C10C H10A 109.5 . . ?
C7C1 C10C H10B 109.5 . . ?
H10A C10C H10B 109.5 . . ?
C7C1 C10C H10C 109.5 . . ?
H10A C10C H10C 109.5 . . ?
H10B C10C H10C 109.5 . . ?
O11 Cl1 O31 109.54(9) . . ?
O11 Cl1 O41 109.55(9) . . ?
O31 Cl1 O41 109.42(9) . . ?
O11 Cl1 O21 109.48(9) . . ?
O31 Cl1 O21 109.41(9) . . ?
O41 Cl1 O21 109.43(9) . . ?
O14 Cl4 O44 120.8(13) . . ?
O14 Cl4 O24 110.8(12) . . ?
O44 Cl4 O24 105.7(11) . . ?
O14 Cl4 O34 108.5(12) . . ?
O44 Cl4 O34 103.0(11) . . ?
O24 Cl4 O34 107.1(12) . . ?
O12 Cl2 O42 122.7(9) . . ?
O12 Cl2 O22 113.9(8) . . ?
O42 Cl2 O22 101.9(8) . . ?
O12 Cl2 O32 108.9(8) . . ?
O42 Cl2 O32 99.9(7) . . ?
O22 Cl2 O32 108.1(9) . . ?
O13 Cl3 O43 123.4(11) . . ?
O13 Cl3 O23 110.7(11) . . ?
O43 Cl3 O23 105.8(10) . . ?
O13 Cl3 O33 107.5(10) . . ?
O43 Cl3 O33 103.3(10) . . ?
O23 Cl3 O33 104.4(10) . . ?
O15 Cl5 O45 129.6(11) . . ?
O15 Cl5 O35 108.6(10) . . ?
O45 Cl5 O35 100.4(9) . . ?
O15 Cl5 O25 108.6(9) . . ?
O45 Cl5 O25 103.2(9) . . ?
O35 Cl5 O25 103.5(10) . . ?
N1 C1 C2 177(2) . . ?
C1 C2 H2D 98.9 . . ?
C1 C2 H2E 102.3 . . ?
H2D C2 H2E 110.7 . . ?
C1 C2 H2F 125.1 . . ?
H2D C2 H2F 110.2 . . ?
H2E C2 H2F 108.9 . . ?
N2 C3 C4 179(3) . . ?
C3 C4 H4A 85.2 . . ?
C3 C4 H4B 143.8 . . ?
H4A C4 H4B 108.4 . . ?
C3 C4 H4C 95.9 . . ?
H4A C4 H4C 110.4 . . ?
H4B C4 H4C 109.4 . . ?

loop_
_geom_bond_atom_site_label_1
_geom_bond_atom_site_label_2
_geom_bond_distance
_geom_bond_site_symmetry_2
_geom_bond_publ_flag
Fe N1B 2.001(3) . ?
Fe N1B 2.001(3) 2_666 ?
Fe N1A 2.004(3) 2_666 ?
Fe N1A 2.004(3) . ?
Fe N1C 2.010(3) . ?
Fe N1C 2.010(3) 2_666 ?
N1A N2A 1.322(4) . ?
N1A C2A 1.360(4) . ?
N2A N3A 1.340(5) . ?
N3A C1A 1.349(5) . ?
N3A C7A 1.465(5) . ?
N3A C5A 1.465(5) . ?
C1A C2A 1.373(5) . ?
C1A C3A 1.489(5) . ?
C2A H2A 0.9500 . ?
C3A C4A 1.552(5) . ?
C3A H3A1 0.9900 . ?
C3A H3A2 0.9900 . ?
C4A C4A 1.514(7) 2_665 ?
C4A H4A1 0.9900 . ?
C4A H4A2 0.9900 . ?
C5A C6A 1.5100(10) . ?
C5A H5A1 0.9900 . ?
C5A H5A2 0.9900 . ?
C6A H6A1 0.9800 . ?
C6A H6A2 0.9800 . ?
C6A H6A3 0.9800 . ?
C7A C8A 1.5097(10) . ?
C7A H7A1 0.9901 . ?
C7A H7A2 0.9901 . ?
C8A H8A1 0.9800 . ?
C8A H8A2 0.9800 . ?
C8A H8A3 0.9800 . ?
N1B N2B 1.305(4) . ?
N1B C2B 1.371(5) . ?
N2B N3B 1.358(5) . ?
N3B C1B 1.333(6) . ?
N3B C6B 1.493(6) . ?
C1B C2B 1.372(5) . ?
C1B C3B 1.493(6) . ?
C2B H2B 0.9500 . ?
C3B C4B 1.5091(10) . ?
C3B H3B1 0.9863 . ?
C3B H3B2 0.9935 . ?
C3B H3B3 0.9683 . ?
C4B C5B 1.526(11) . ?
C4B H3B2 0.6233 . ?
C4B H4B1 0.9900 . ?
C4B H4B2 0.9900 . ?
C5B H5B1 0.9886 . ?
C5B H5B2 0.9926 . ?
C6B C7B 1.488(9) . ?
C6B H6B1 0.9900 . ?
C6B H6B2 0.9900 . ?
C7B H7B1 0.9800 . ?
C7B H7B2 0.9800 . ?
C7B H7B3 0.9800 . ?
N1C N2C 1.314(4) . ?
N1C C2C 1.359(4) . ?
N2C N3C 1.327(5) . ?
N3C C1C 1.354(6) . ?
N3C C5C1 1.495(5) . ?
N3C C5C 1.495(5) . ?
N3C C7C1 1.499(7) . ?
N3C C7C 1.499(7) . ?
C1C C2C 1.360(6) . ?
C1C C3C 1.506(6) . ?
C2C H2C 0.9500 . ?
C3C C4C 1.510(7) . ?
C3C H3C1 0.9900 . ?
C3C H3C2 0.9900 . ?
C4C C4C 1.545(8) 2_756 ?
C4C H4C1 0.9900 . ?
C4C H4C2 0.9900 . ?
C5C C6C 1.536(9) . ?
C5C H5C1 0.9900 . ?
C5C H5C2 0.9900 . ?
C6C H6C1 0.9800 . ?
C6C H6C2 0.9800 . ?
C6C H6C3 0.9800 . ?
C5C1 C9C 1.543(9) . ?
C5C1 H5C3 0.9900 . ?
C5C1 H5C4 0.9900 . ?
C9C H9C1 0.9800 . ?
C9C H9C2 0.9800 . ?
C9C H9C3 0.9800 . ?
C7C C8C 1.531(10) . ?
C7C H7C1 0.9900 . ?
C7C H7C2 0.9900 . ?
C8C H8C1 0.9800 . ?
C8C H8C2 0.9800 . ?
C8C H8C3 0.9800 . ?
C7C1 C10C 1.482(10) . ?
C7C1 H7C3 0.9900 . ?
C7C1 H7C4 0.9900 . ?
C10C H10A 0.9800 . ?
C10C H10B 0.9800 . ?
C10C H10C 0.9800 . ?
Cl1 O11 1.3864(9) . ?
Cl1 O31 1.3872(9) . ?
Cl1 O41 1.3875(9) . ?
Cl1 O21 1.3878(9) . ?
Cl4 O14 1.354(8) . ?
Cl4 O44 1.387(8) . ?
Cl4 O24 1.404(8) . ?
Cl4 O34 1.410(8) . ?
Cl2 O12 1.339(7) . ?
Cl2 O42 1.397(7) . ?
Cl2 O22 1.410(7) . ?
Cl2 O32 1.418(7) . ?
Cl3 O13 1.347(7) . ?
Cl3 O43 1.381(7) . ?
Cl3 O23 1.411(8) . ?
Cl3 O33 1.419(8) . ?
Cl5 O15 1.341(7) . ?
Cl5 O45 1.388(7) . ?
Cl5 O35 1.417(8) . ?
Cl5 O25 1.424(7) . ?
N1 C1 1.153(4) . ?
C1 C2 1.500(4) . ?
C2 H2D 0.9896 . ?
C2 H2E 0.9743 . ?
C2 H2F 0.9760 . ?
N2 C3 1.149(4) . ?
C3 C4 1.499(4) . ?
C4 H4A 0.9692 . ?
C4 H4B 0.9836 . ?
C4 H4C 0.9677 . ?

loop_
_geom_torsion_atom_site_label_1
_geom_torsion_atom_site_label_2
_geom_torsion_atom_site_label_3
_geom_torsion_atom_site_label_4
_geom_torsion
_geom_torsion_site_symmetry_1
_geom_torsion_site_symmetry_2
_geom_torsion_site_symmetry_3
_geom_torsion_site_symmetry_4
_geom_torsion_publ_flag
C2A N1A N2A N3A 0.6(4) . . . . ?
Fe N1A N2A N3A -167.7(2) . . . . ?
N1A N2A N3A C1A -0.7(4) . . . . ?
N1A N2A N3A C7A -179.1(4) . . . . ?
N1A N2A N3A C5A -179.1(4) . . . . ?
N2A N3A C1A C2A 0.5(4) . . . . ?
C7A N3A C1A C2A 178.7(4) . . . . ?
C5A N3A C1A C2A 178.7(4) . . . . ?
N2A N3A C1A C3A 175.9(3) . . . . ?
C7A N3A C1A C3A -5.9(6) . . . . ?
C5A N3A C1A C3A -5.9(6) . . . . ?
N2A N1A C2A C1A -0.3(4) . . . . ?
Fe N1A C2A C1A 166.6(2) . . . . ?
N3A C1A C2A N1A -0.1(4) . . . . ?
C3A C1A C2A N1A -175.1(3) . . . . ?
N3A C1A C3A C4A -76.7(5) . . . . ?
C2A C1A C3A C4A 97.4(5) . . . . ?
C1A C3A C4A C4A -63.4(5) . . . 2_665 ?
N2A N3A C5A C6A -16.7(12) . . . . ?
C1A N3A C5A C6A 165.2(11) . . . . ?
N2A N3A C7A C8A -71.4(7) . . . . ?
C1A N3A C7A C8A 110.5(6) . . . . ?
C2B N1B N2B N3B -0.5(5) . . . . ?
Fe N1B N2B N3B -175.4(3) . . . . ?
N1B N2B N3B C1B -0.2(6) . . . . ?
N1B N2B N3B C6B 173.1(5) . . . . ?
N2B N3B C1B C2B 0.8(6) . . . . ?
C6B N3B C1B C2B -172.0(6) . . . . ?
N2B N3B C1B C3B -179.9(4) . . . . ?
C6B N3B C1B C3B 7.4(9) . . . . ?
N2B N1B C2B C1B 1.0(5) . . . . ?
Fe N1B C2B C1B 175.7(3) . . . . ?
N3B C1B C2B N1B -1.1(5) . . . . ?
C3B C1B C2B N1B 179.7(4) . . . . ?
N3B C1B C3B C4B 82.7(7) . . . . ?
C2B C1B C3B C4B -98.2(7) . . . . ?
C1B C3B C4B C5B -179.4(6) . . . . ?
C1B N3B C6B C7B 100.2(7) . . . . ?
N2B N3B C6B C7B -72.1(7) . . . . ?
C2C N1C N2C N3C -1.1(5) . . . . ?
Fe N1C N2C N3C -173.6(3) . . . . ?
N1C N2C N3C C1C 0.4(5) . . . . ?
N1C N2C N3C C5C1 175.2(4) . . . . ?
N1C N2C N3C C5C 175.2(4) . . . . ?
N1C N2C N3C C7C1 -150.5(9) . . . . ?
N1C N2C N3C C7C -150.5(9) . . . . ?
N2C N3C C1C C2C 0.4(5) . . . . ?
C5C1 N3C C1C C2C -173.7(5) . . . . ?
C5C N3C C1C C2C -173.7(5) . . . . ?
C7C1 N3C C1C C2C 152.6(9) . . . . ?
C7C N3C C1C C2C 152.6(9) . . . . ?
N2C N3C C1C C3C 177.7(5) . . . . ?
C5C1 N3C C1C C3C 3.6(9) . . . . ?
C5C N3C C1C C3C 3.6(9) . . . . ?
C7C1 N3C C1C C3C -30.1(11) . . . . ?
C7C N3C C1C C3C -30.1(11) . . . . ?
N2C N1C C2C C1C 1.4(5) . . . . ?
Fe N1C C2C C1C 173.2(3) . . . . ?
N3C C1C C2C N1C -1.1(5) . . . . ?
C3C C1C C2C N1C -178.0(5) . . . . ?
N3C C1C C3C C4C -174.2(5) . . . . ?
C2C C1C C3C C4C 2.3(8) . . . . ?
C1C C3C C4C C4C -179.5(6) . . . 2_756 ?
N2C N3C C5C C6C 92.2(11) . . . . ?
C1C N3C C5C C6C -94.1(11) . . . . ?
N2C N3C C5C1 C9C 113.1(9) . . . . ?
C1C N3C C5C1 C9C -73.1(10) . . . . ?
N2C N3C C7C C8C -34.9(18) . . . . ?
C1C N3C C7C C8C 176.1(12) . . . . ?
N2C N3C C7C1 C10C -98.5(15) . . . . ?
C1C N3C C7C1 C10C 112.5(15) . . . . ?
C3C C4C C4C C3C 180.000(2) . . 2_756 2_756 ?
C3B C4B C5B C3B -81.9(9) . . . 2_567 ?
C4B C5B C3B C1B 178.3(6) . . 2_567 2_567 ?
C1B C3B C4B C4B 148.2(4) . . . 2_567 ?
C1B C3B C4B C5B -179.4(6) . . . . ?
C3A C4A C4A C3A 180.000(1) . . 2_665 2_665 ?
